data_4310774
loop_
_publ_author_name
'Sebastien Blanchard'
'Eckhard Bill'
'Thomas Weyherm\"uller'
'Karl Wieghardt'

_publ_section_title
;
 N,N-Coordinated \p Radical Anions of
 S-Methyl-1-phenyl-isothiosemicarbazide in Two Five-Coordinate Ferric
 Complexes [FeIII(LMe.)2X] (X = CH3S-, Cl-)
;
_journal_name_full 'Inorganic Chemistry'
_journal_page_first 2324
_journal_page_last 2329
_journal_paper_doi 10.1021/ic030285r
_journal_volume 43
_journal_year 2004
_chemical_formula_sum 'C17 H21 Fe N6 S3'
_chemical_formula_weight 461.43
_chemical_name_systematic
;
  ?
;
_space_group_IT_number 14
_symmetry_cell_setting monoclinic
_symmetry_space_group_name_Hall '-P 2ybc'
_symmetry_space_group_name_H-M 'P 1 21/c 1'
_atom_sites_solution_hydrogens geom
_atom_sites_solution_primary direct
_atom_sites_solution_secondary difmap
_audit_creation_method SHELXL-97
_cell_angle_alpha 90.00
_cell_angle_beta 98.50(1)
_cell_angle_gamma 90.00
_cell_formula_units_Z 4
_cell_length_a 9.5163(4)
_cell_length_b 9.6966(4)
_cell_length_c 22.3302(8)
_cell_measurement_temperature 100(2)
_cell_volume 2037.90(15)
_computing_cell_refinement 'DENZO, Nonius Collect Software'
_computing_data_collection 'DENZO, Nonius Collect Software'
_computing_data_reduction 'DENZO, Nonius Collect Software'
_computing_structure_refinement 'SHELXL-97 (Sheldrick, 1997)'
_computing_structure_solution 'SHELXS-97 (Sheldrick, 1990)'
_diffrn_ambient_temperature 100(2)
_diffrn_measured_fraction_theta_full 0.948
_diffrn_measured_fraction_theta_max 0.948
_diffrn_measurement_device_type 'Nonius Kappa-CCD'
_diffrn_measurement_method '1381 images at 1.0 deg. in \w and 20 sec.'
_diffrn_radiation_monochromator graphite
_diffrn_radiation_source 'rotating anode'
_diffrn_radiation_type MoK\a
_diffrn_radiation_wavelength 0.71073
_diffrn_reflns_av_R_equivalents 0.0443
_diffrn_reflns_av_sigmaI/netI 0.0203
_diffrn_reflns_limit_h_max 13
_diffrn_reflns_limit_h_min -13
_diffrn_reflns_limit_k_max 14
_diffrn_reflns_limit_k_min -14
_diffrn_reflns_limit_l_max 32
_diffrn_reflns_limit_l_min -32
_diffrn_reflns_number 68068
_diffrn_reflns_theta_full 31.02
_diffrn_reflns_theta_max 31.02
_diffrn_reflns_theta_min 3.02
_exptl_absorpt_coefficient_mu 1.062
_exptl_absorpt_correction_T_max 0.8743
_exptl_absorpt_correction_T_min 0.8400
_exptl_absorpt_correction_type 'Gaussian, face-indexed'
_exptl_crystal_colour 'dark green'
_exptl_crystal_density_diffrn 1.504
_exptl_crystal_density_method 'not measured'
_exptl_crystal_description 'transparent parallelepiped'
_exptl_crystal_F_000 956
_exptl_crystal_size_max 0.17
_exptl_crystal_size_mid 0.15
_exptl_crystal_size_min 0.13
_refine_diff_density_max 0.443
_refine_diff_density_min -0.448
_refine_diff_density_rms 0.056
_refine_ls_extinction_method none
_refine_ls_goodness_of_fit_ref 1.047
_refine_ls_hydrogen_treatment mixed
_refine_ls_matrix_type full
_refine_ls_number_parameters 253
_refine_ls_number_reflns 6493
_refine_ls_number_restraints 1
_refine_ls_restrained_S_all 1.047
_refine_ls_R_factor_all 0.0277
_refine_ls_R_factor_gt 0.0250
_refine_ls_shift/su_max 0.001
_refine_ls_shift/su_mean 0.000
_refine_ls_structure_factor_coef Fsqd
_refine_ls_weighting_details 'w=1/[\s^2^(Fo^2^)+(0.0255P)^2^+1.2492P] where P=(Fo^2^+2Fc^2^)/3'
_refine_ls_weighting_scheme calc
_refine_ls_wR_factor_gt 0.0616
_refine_ls_wR_factor_ref 0.0629
_reflns_number_gt 6062
_reflns_number_total 6493
_reflns_threshold_expression >2sigma(I)
_cod_data_source_file ic030285r_1.cif
_cod_data_source_block 1(ST4409)
_cod_depositor_comments
;
The following automatic conversions were performed:
'_symmetry_cell_setting' value 'Monoclinic' changed to 'monoclinic'
according to '/home/saulius/struct/CIF-dictionaries/cif_core.dic'
dictionary named 'cif_core.dic' version 2.4.1 from 2010-06-29.

Automatic conversion script
Id: cif_fix_enum 1527 2010-12-29 10:47:43Z saulius 

The following automatic conversions were performed:

'_refine_ls_weighting_scheme' value 'calc
w=1/[\s^2^(Fo^2^)+(0.0255P)^2^+1.2492P] where P=(Fo^2^+2Fc^2^)/3' was
changed to 'calc'. New tag '_refine_ls_weighting_details' was
created. The value of the new tag was set to
'w=1/[\s^2^(Fo^2^)+(0.0255P)^2^+1.2492P] where P=(Fo^2^+2Fc^2^)/3'.

Automatic conversion script
Id: cif_fix_values 3143 2015-03-26 13:38:13Z robertas 
;
_cod_original_cell_volume 2037.9(2)
_cod_database_code 4310774

loop_
_symmetry_equiv_pos_as_xyz
'x, y, z'
'-x, y+1/2, -z+1/2'
'-x, -y, -z'
'x, -y-1/2, z-1/2'

loop_
_atom_site_label
_atom_site_type_symbol
_atom_site_fract_x
_atom_site_fract_y
_atom_site_fract_z
_atom_site_U_iso_or_equiv
_atom_site_adp_type
_atom_site_occupancy
_atom_site_calc_flag
_atom_site_refinement_flags
_atom_site_disorder_assembly
_atom_site_disorder_group
Fe1 Fe 0.329392(15) 0.452611(15) 0.391631(7) 0.00968(4) Uani 1 d . . .
S40 S 0.16132(3) 0.55181(3) 0.325268(13) 0.01478(6) Uani 1 d . . .
C40 C 0.13703(15) 0.44480(15) 0.25766(6) 0.0246(3) Uani 1 d . . .
H40A H 0.2290 0.4301 0.2439 0.037 Uiso 1 calc R . .
H40B H 0.0722 0.4910 0.2257 0.037 Uiso 1 calc R . .
H40C H 0.0968 0.3557 0.2669 0.037 Uiso 1 calc R . .
C1 C 0.72575(13) 0.41473(15) 0.27061(6) 0.0222(2) Uani 1 d . . .
H1A H 0.6499 0.4754 0.2513 0.033 Uiso 1 calc R . .
H1B H 0.7917 0.3946 0.2420 0.033 Uiso 1 calc R . .
H1C H 0.7771 0.4605 0.3064 0.033 Uiso 1 calc R . .
S2 S 0.64934(3) 0.25583(3) 0.292960(13) 0.01665(6) Uani 1 d . . .
C3 C 0.50941(11) 0.31300(11) 0.32967(5) 0.01232(18) Uani 1 d . . .
N4 N 0.40936(10) 0.21639(10) 0.33356(4) 0.01294(16) Uani 1 d . . .
N5 N 0.31225(10) 0.26909(9) 0.36498(4) 0.01150(16) Uani 1 d . . .
C6 C 0.21020(11) 0.17063(11) 0.37794(5) 0.01195(18) Uani 1 d . . .
C7 C 0.24659(12) 0.03132(11) 0.38607(5) 0.01471(19) Uani 1 d . . .
H7 H 0.3375 -0.0002 0.3794 0.018 Uiso 1 calc R . .
C8 C 0.14888(13) -0.06034(12) 0.40398(6) 0.0185(2) Uani 1 d . . .
H8 H 0.1729 -0.1551 0.4093 0.022 Uiso 1 calc R . .
C9 C 0.01565(13) -0.01435(12) 0.41428(6) 0.0198(2) Uani 1 d . . .
H9 H -0.0497 -0.0770 0.4278 0.024 Uiso 1 calc R . .
C10 C -0.02129(12) 0.12338(12) 0.40468(6) 0.0175(2) Uani 1 d . . .
H10 H -0.1125 0.1544 0.4111 0.021 Uiso 1 calc R . .
C11 C 0.07456(11) 0.21597(11) 0.38566(5) 0.01455(19) Uani 1 d . . .
H11 H 0.0481 0.3095 0.3779 0.017 Uiso 1 calc R . .
N12 N 0.49521(10) 0.43470(10) 0.35462(4) 0.01277(17) Uani 1 d D . .
H12 H 0.5643(15) 0.4898(15) 0.3535(7) 0.015 Uiso 1 d D . .
C21 C 0.10559(12) 0.36112(12) 0.57024(5) 0.0167(2) Uani 1 d . . .
H21A H 0.0390 0.3392 0.5337 0.025 Uiso 1 calc R . .
H21B H 0.0568 0.3536 0.6058 0.025 Uiso 1 calc R . .
H21C H 0.1854 0.2963 0.5742 0.025 Uiso 1 calc R . .
S22 S 0.17097(3) 0.53436(3) 0.564789(12) 0.01381(6) Uani 1 d . . .
C23 C 0.25483(11) 0.52360(11) 0.50003(5) 0.01145(18) Uani 1 d . . .
N24 N 0.32985(10) 0.63546(9) 0.48874(4) 0.01249(16) Uani 1 d . . .
N25 N 0.38090(9) 0.61554(9) 0.43628(4) 0.01085(16) Uani 1 d . . .
C26 C 0.46916(11) 0.72553(10) 0.42231(5) 0.01143(18) Uani 1 d . . .
C27 C 0.53699(11) 0.81359(11) 0.46745(5) 0.01371(19) Uani 1 d . . .
H27 H 0.5258 0.7999 0.5086 0.016 Uiso 1 calc R . .
C28 C 0.62073(12) 0.92123(12) 0.45139(6) 0.0166(2) Uani 1 d . . .
H28 H 0.6666 0.9812 0.4818 0.020 Uiso 1 calc R . .
C29 C 0.63788(12) 0.94182(12) 0.39116(6) 0.0170(2) Uani 1 d . . .
H29 H 0.6949 1.0157 0.3805 0.020 Uiso 1 calc R . .
C30 C 0.57114(12) 0.85379(12) 0.34674(5) 0.0155(2) Uani 1 d . . .
H30 H 0.5837 0.8671 0.3057 0.019 Uiso 1 calc R . .
C31 C 0.48615(11) 0.74638(11) 0.36184(5) 0.01356(19) Uani 1 d . . .
H31 H 0.4398 0.6873 0.3312 0.016 Uiso 1 calc R . .
N32 N 0.24634(10) 0.41936(9) 0.46178(4) 0.01190(16) Uani 1 d D . .
H32 H 0.2004(15) 0.3489(14) 0.4703(7) 0.014 Uiso 1 d D . .

loop_
_atom_site_aniso_label
_atom_site_aniso_U_11
_atom_site_aniso_U_22
_atom_site_aniso_U_33
_atom_site_aniso_U_23
_atom_site_aniso_U_13
_atom_site_aniso_U_12
Fe1 0.01015(7) 0.00904(7) 0.01032(7) -0.00068(5) 0.00304(5) -0.00051(5)
S40 0.01415(12) 0.01619(12) 0.01405(12) 0.00078(9) 0.00218(9) 0.00206(9)
C40 0.0253(6) 0.0319(7) 0.0154(5) -0.0065(5) -0.0013(4) 0.0027(5)
C1 0.0192(5) 0.0318(6) 0.0167(5) 0.0023(5) 0.0069(4) -0.0057(5)
S2 0.01515(12) 0.02137(13) 0.01486(12) 0.00028(10) 0.00698(9) 0.00386(10)
C3 0.0116(4) 0.0154(5) 0.0102(4) 0.0006(4) 0.0027(3) 0.0021(4)
N4 0.0130(4) 0.0132(4) 0.0133(4) -0.0014(3) 0.0044(3) 0.0012(3)
N5 0.0117(4) 0.0105(4) 0.0127(4) -0.0012(3) 0.0031(3) 0.0001(3)
C6 0.0120(4) 0.0111(4) 0.0128(4) -0.0013(3) 0.0018(3) -0.0013(3)
C7 0.0131(5) 0.0118(4) 0.0192(5) -0.0014(4) 0.0023(4) 0.0008(4)
C8 0.0159(5) 0.0113(5) 0.0278(6) 0.0012(4) 0.0019(4) -0.0006(4)
C9 0.0153(5) 0.0139(5) 0.0305(6) 0.0011(4) 0.0041(4) -0.0041(4)
C10 0.0122(5) 0.0139(5) 0.0267(6) -0.0024(4) 0.0042(4) -0.0022(4)
C11 0.0127(5) 0.0114(4) 0.0198(5) -0.0013(4) 0.0029(4) -0.0006(4)
N12 0.0113(4) 0.0135(4) 0.0143(4) -0.0009(3) 0.0045(3) -0.0017(3)
C21 0.0166(5) 0.0165(5) 0.0183(5) 0.0030(4) 0.0069(4) -0.0017(4)
S22 0.01627(12) 0.01404(12) 0.01225(12) -0.00088(9) 0.00589(9) 0.00015(9)
C23 0.0119(4) 0.0124(4) 0.0103(4) 0.0007(3) 0.0027(3) 0.0015(3)
N24 0.0148(4) 0.0118(4) 0.0115(4) -0.0004(3) 0.0040(3) -0.0004(3)
N25 0.0121(4) 0.0098(4) 0.0109(4) 0.0002(3) 0.0024(3) -0.0003(3)
C26 0.0106(4) 0.0091(4) 0.0147(5) 0.0013(3) 0.0020(3) 0.0001(3)
C27 0.0136(5) 0.0112(4) 0.0157(5) -0.0003(4) 0.0001(4) 0.0001(4)
C28 0.0134(5) 0.0126(5) 0.0228(5) -0.0002(4) -0.0009(4) -0.0020(4)
C29 0.0115(5) 0.0139(5) 0.0252(6) 0.0047(4) 0.0012(4) -0.0019(4)
C30 0.0128(5) 0.0161(5) 0.0179(5) 0.0053(4) 0.0031(4) -0.0013(4)
C31 0.0138(5) 0.0122(4) 0.0148(5) 0.0017(4) 0.0027(4) -0.0006(4)
N32 0.0138(4) 0.0104(4) 0.0124(4) -0.0002(3) 0.0050(3) -0.0016(3)

loop_
_atom_type_symbol
_atom_type_description
_atom_type_scat_dispersion_real
_atom_type_scat_dispersion_imag
_atom_type_scat_source
C C 0.0033 0.0016 'International Tables Vol C Tables 4.2.6.8 and 6.1.1.4'
H H 0.0000 0.0000 'International Tables Vol C Tables 4.2.6.8 and 6.1.1.4'
N N 0.0061 0.0033 'International Tables Vol C Tables 4.2.6.8 and 6.1.1.4'
S S 0.1246 0.1234 'International Tables Vol C Tables 4.2.6.8 and 6.1.1.4'
Fe Fe 0.3463 0.8444 'International Tables Vol C Tables 4.2.6.8 and 6.1.1.4'

loop_
_geom_angle_atom_site_label_1
_geom_angle_atom_site_label_2
_geom_angle_atom_site_label_3
_geom_angle
_geom_angle_site_symmetry_1
_geom_angle_site_symmetry_3
_geom_angle_publ_flag
N5 Fe1 N32 94.24(4) . . ?
N5 Fe1 N25 164.18(4) . . ?
N32 Fe1 N25 79.21(4) . . ?
N5 Fe1 N12 79.26(4) . . ?
N32 Fe1 N12 145.69(4) . . ?
N25 Fe1 N12 97.97(4) . . ?
N5 Fe1 S40 100.26(3) . . ?
N32 Fe1 S40 106.17(3) . . ?
N25 Fe1 S40 95.41(3) . . ?
N12 Fe1 S40 108.14(3) . . ?
C40 S40 Fe1 107.22(5) . . ?
C3 S2 C1 102.95(6) . . ?
N12 C3 N4 118.47(9) . . ?
N12 C3 S2 127.73(8) . . ?
N4 C3 S2 113.76(8) . . ?
N5 N4 C3 108.47(9) . . ?
N4 N5 C6 113.25(8) . . ?
N4 N5 Fe1 119.54(7) . . ?
C6 N5 Fe1 127.05(7) . . ?
C11 C6 C7 120.18(10) . . ?
C11 C6 N5 119.00(9) . . ?
C7 C6 N5 120.74(9) . . ?
C8 C7 C6 119.49(10) . . ?
C7 C8 C9 120.47(11) . . ?
C10 C9 C8 119.82(11) . . ?
C9 C10 C11 120.35(10) . . ?
C10 C11 C6 119.60(10) . . ?
C3 N12 Fe1 114.19(7) . . ?
C23 S22 C21 101.76(5) . . ?
N32 C23 N24 118.77(9) . . ?
N32 C23 S22 126.00(8) . . ?
N24 C23 S22 115.20(8) . . ?
C23 N24 N25 108.52(9) . . ?
N24 N25 C26 112.61(8) . . ?
N24 N25 Fe1 118.62(7) . . ?
C26 N25 Fe1 128.77(7) . . ?
C31 C26 C27 119.95(10) . . ?
C31 C26 N25 118.51(9) . . ?
C27 C26 N25 121.54(9) . . ?
C28 C27 C26 119.42(10) . . ?
C27 C28 C29 120.63(11) . . ?
C30 C29 C28 119.67(10) . . ?
C29 C30 C31 120.53(10) . . ?
C30 C31 C26 119.80(10) . . ?
C23 N32 Fe1 114.49(7) . . ?

loop_
_geom_bond_atom_site_label_1
_geom_bond_atom_site_label_2
_geom_bond_distance
_geom_bond_site_symmetry_2
_geom_bond_publ_flag
Fe1 N5 1.8758(9) . ?
Fe1 N32 1.8837(9) . ?
Fe1 N25 1.8937(9) . ?
Fe1 N12 1.8944(9) . ?
Fe1 S40 2.2313(3) . ?
S40 C40 1.8183(13) . ?
C1 S2 1.8053(13) . ?
S2 C3 1.7536(11) . ?
C3 N12 1.3205(14) . ?
C3 N4 1.3476(14) . ?
N4 N5 1.3413(12) . ?
N5 C6 1.4218(13) . ?
C6 C11 1.3981(15) . ?
C6 C7 1.3997(15) . ?
C7 C8 1.3872(16) . ?
C8 C9 1.3948(17) . ?
C9 C10 1.3896(16) . ?
C10 C11 1.3904(15) . ?
C21 S22 1.8017(12) . ?
S22 C23 1.7551(11) . ?
C23 N32 1.3180(14) . ?
C23 N24 1.3427(13) . ?
N24 N25 1.3468(12) . ?
N25 C26 1.4205(13) . ?
C26 C31 1.3981(15) . ?
C26 C27 1.4034(15) . ?
C27 C28 1.3919(15) . ?
C28 C29 1.3929(17) . ?
C29 C30 1.3892(17) . ?
C30 C31 1.3904(15) . ?
